data_2201926
loop_
_publ_author_name
'Anwar Usman'
'Hoong-Kun Fun'
'Hai-Liang Zhu'
'Xian-Jiang Wang'

_publ_section_title
;
 (1,2-Diaminocyclohexane)silver(I) trifluoromethanesulfonate
;
_journal_issue 3
_journal_name_full 'Acta Crystallographica Section E'
_journal_page_first m131
_journal_page_last m133
_journal_paper_doi 10.1107/S160053680300240X
_journal_volume 59
_journal_year 2003
_chemical_formula_iupac '[Ag (C6 H14 N2)] (C F3 S O3)'
_chemical_formula_moiety 'C7 H14 Ag F3 N2 O3 S'
_chemical_formula_sum 'C7 H14 Ag F3 N2 O3 S'
_chemical_formula_weight 371.13
_chemical_name_systematic
;
(1,2-Diaminocyclohexane)silver(I) trifluoromethanesulfonate
;
_space_group_IT_number 64
_symmetry_cell_setting orthorhombic
_symmetry_space_group_name_Hall '-C 2ac 2'
_symmetry_space_group_name_H-M 'C m c a'
_atom_sites_solution_hydrogens geom
_atom_sites_solution_primary direct
_atom_sites_solution_secondary difmap
_audit_creation_method SHELXL-97
_cell_angle_alpha 90.00
_cell_angle_beta 90.00
_cell_angle_gamma 90.00
_cell_formula_units_Z 8
_cell_length_a 10.0830(7)
_cell_length_b 23.9960(16)
_cell_length_c 10.3082(7)
_cell_measurement_reflns_used 4148
_cell_measurement_temperature 293(2)
_cell_measurement_theta_max 28.30
_cell_measurement_theta_min 2.61
_cell_volume 2494.1(3)
_computing_cell_refinement 'SAINT (Siemens, 1996)'
_computing_data_collection 'SMART (Siemens, 1996)'
_computing_data_reduction SAINT
_computing_molecular_graphics SHELXTL
_computing_publication_material
;
SHELXTL, PARST (Nardelli, 1995) and PLATON (Spek, 1990)
;
_computing_structure_refinement SHELXTL
_computing_structure_solution 'SHELXTL (Sheldrick, 1997)'
_diffrn_ambient_temperature 293(2)
_diffrn_detector_area_resol_mean 8.33
_diffrn_measured_fraction_theta_full 0.995
_diffrn_measured_fraction_theta_max 0.995
_diffrn_measurement_device_type
;
Siemens SMART CCD area-detector
;
_diffrn_measurement_method \w
_diffrn_radiation_monochromator graphite
_diffrn_radiation_source 'fine-focus sealed tube'
_diffrn_radiation_type MoK\a
_diffrn_radiation_wavelength 0.71073
_diffrn_reflns_av_R_equivalents 0.0263
_diffrn_reflns_av_sigmaI/netI 0.0212
_diffrn_reflns_limit_h_max 13
_diffrn_reflns_limit_h_min -13
_diffrn_reflns_limit_k_max 31
_diffrn_reflns_limit_k_min -28
_diffrn_reflns_limit_l_max 10
_diffrn_reflns_limit_l_min -13
_diffrn_reflns_number 7471
_diffrn_reflns_theta_full 28.27
_diffrn_reflns_theta_max 28.27
_diffrn_reflns_theta_min 2.61
_diffrn_standards_decay_% negligible
_diffrn_standards_interval_count none
_diffrn_standards_number 0
_exptl_absorpt_coefficient_mu 1.819
_exptl_absorpt_correction_T_max 0.8390
_exptl_absorpt_correction_T_min 0.5298
_exptl_absorpt_correction_type empirical
_exptl_absorpt_process_details '(SADABS; Sheldrick, 1996)'
_exptl_crystal_colour colorless
_exptl_crystal_density_diffrn 1.977
_exptl_crystal_density_method 'not measured'
_exptl_crystal_description slab
_exptl_crystal_F_000 1472
_exptl_crystal_size_max 0.40
_exptl_crystal_size_mid 0.26
_exptl_crystal_size_min 0.10
_refine_diff_density_max 1.335
_refine_diff_density_min -0.913
_refine_ls_extinction_method none
_refine_ls_goodness_of_fit_ref 1.204
_refine_ls_hydrogen_treatment mixed
_refine_ls_matrix_type full
_refine_ls_number_parameters 110
_refine_ls_number_reflns 1633
_refine_ls_number_restraints 0
_refine_ls_restrained_S_all 1.204
_refine_ls_R_factor_all 0.0747
_refine_ls_R_factor_gt 0.0650
_refine_ls_shift/su_max <0.001
_refine_ls_shift/su_mean 0.000
_refine_ls_structure_factor_coef Fsqd
_refine_ls_weighting_details 'calc w = 1/[\s^2^(Fo^2^)+(0.0599P)^2^+22.9337P] where P = (Fo^2^+2Fc^2^)/3'
_refine_ls_weighting_scheme calc
_refine_ls_wR_factor_gt 0.1560
_refine_ls_wR_factor_ref 0.1633
_reflns_number_gt 1384
_reflns_number_total 1633
_reflns_threshold_expression I>2\s(I)
_cod_data_source_file cv6167.cif
_cod_data_source_block I
_cod_depositor_comments
;
The following automatic conversions were performed:
'_symmetry_cell_setting' value 'Orthorhombic' changed to 'orthorhombic'
according to '/home/saulius/struct/CIF-dictionaries/cif_core.dic'
dictionary named 'cif_core.dic' version 2.4.1 from 2010-06-29.

Automatic conversion script
Id: cif_fix_enum 1527 2010-12-29 10:47:43Z saulius 

The following automatic conversions were performed:

'_symmetry_cell_setting' value 'Orthorhombic' changed to
'orthorhombic' according to
/home/saulius/struct/CIF-dictionaries/cif_core.dic dictionary named
'cif_core.dic' version 2.4.1 from 2010-06-29.

Automatic conversion script
Id: cif_fix_values 1715 2011-07-08 13:25:40Z adriana 
;
_cod_database_code 2201926
_cod_database_fobs_code 2201926

loop_
_symmetry_equiv_pos_as_xyz
'x, y, z'
'-x, -y+1/2, z+1/2'
'-x, y+1/2, -z+1/2'
'x, -y, -z'
'x+1/2, y+1/2, z'
'-x+1/2, -y+1, z+1/2'
'-x+1/2, y+1, -z+1/2'
'x+1/2, -y+1/2, -z'
'-x, -y, -z'
'x, y-1/2, -z-1/2'
'x, -y-1/2, z-1/2'
'-x, y, z'
'-x+1/2, -y+1/2, -z'
'x+1/2, y, -z-1/2'
'x+1/2, -y, z-1/2'
'-x+1/2, y+1/2, z'

loop_
_atom_site_label
_atom_site_fract_x
_atom_site_fract_y
_atom_site_fract_z
_atom_site_U_iso_or_equiv
_atom_site_adp_type
_atom_site_calc_flag
_atom_site_refinement_flags
_atom_site_occupancy
_atom_site_disorder_assembly
_atom_site_disorder_group
_atom_site_type_symbol
Ag1 0.5000 -0.05136(3) -0.10755(7) 0.0485(3) Uani d S 1 . . Ag
S1 0.5000 0.06700(9) -0.3194(4) 0.0645(8) Uani d S 1 . . S
O1 0.5000 0.0503(6) -0.1739(17) 0.101(7) Uani d SP 0.50 A 2 O
O1A 0.5000 0.0840(13) -0.474(2) 0.155(11) Uani d SP 0.50 A 1 O
O2 0.6239(9) 0.0500(3) -0.3509(11) 0.130(3) Uani d . 1 A . O
N1 0.7143(6) -0.0583(2) -0.1102(6) 0.0483(13) Uani d . 1 A . N
F1 0.6069(8) 0.1595(3) -0.2495(11) 0.159(3) Uani d . 1 . . F
F2 0.5000 0.1265(19) -0.142(2) 0.27(2) Uani d SP 0.50 . 2 F
F2A 0.5000 0.1664(6) -0.4024(18) 0.110(6) Uani d SP 0.50 A 1 F
C1 0.7692(6) -0.1075(2) -0.1786(5) 0.0380(11) Uani d . 1 . . C
C2 0.7213(7) -0.1601(3) -0.1122(6) 0.0502(15) Uani d . 1 A . C
H2B 0.6251 -0.1604 -0.1113 0.060 Uiso calc R 1 . . H
H2C 0.7518 -0.1602 -0.0230 0.060 Uiso calc R 1 . . H
C3 0.7707(8) -0.2124(3) -0.1796(7) 0.0630(18) Uani d . 1 . . C
H3A 0.8667 -0.2142 -0.1738 0.076 Uiso calc R 1 A . H
H3B 0.7347 -0.2451 -0.1367 0.076 Uiso calc R 1 . . H
C4 0.5000 0.1377(5) -0.2784(14) 0.078(4) Uani d S 1 . . C
H1 0.863(6) -0.106(2) -0.180(5) 0.024(12) Uiso d . 1 . . H
H21 0.745(7) -0.028(3) -0.139(6) 0.040(17) Uiso d . 1 . . H
H11 0.747(8) -0.058(3) -0.036(7) 0.05(2) Uiso d . 1 . . H

loop_
_atom_site_aniso_label
_atom_site_aniso_U_11
_atom_site_aniso_U_22
_atom_site_aniso_U_33
_atom_site_aniso_U_12
_atom_site_aniso_U_13
_atom_site_aniso_U_23
Ag1 0.0443(4) 0.0442(4) 0.0569(4) 0.000 0.000 -0.0128(3)
S1 0.0390(12) 0.0322(10) 0.122(2) 0.000 0.000 -0.0015(13)
O1 0.19(2) 0.054(9) 0.056(9) 0.000 0.000 0.044(8)
O1A 0.22(3) 0.19(3) 0.056(12) 0.000 0.000 -0.011(15)
O2 0.091(6) 0.111(6) 0.187(8) 0.034(5) 0.016(6) -0.054(6)
N1 0.051(3) 0.038(3) 0.056(3) -0.005(2) -0.007(3) -0.010(2)
F1 0.128(6) 0.091(4) 0.256(10) -0.050(4) -0.019(7) -0.040(6)
F2 0.38(6) 0.38(5) 0.046(10) 0.000 0.000 -0.09(2)
F2A 0.124(14) 0.070(9) 0.137(14) 0.000 0.000 0.077(10)
C1 0.032(3) 0.038(3) 0.044(3) 0.000(2) -0.006(2) -0.001(2)
C2 0.053(4) 0.044(3) 0.053(3) -0.001(3) 0.001(3) 0.008(3)
C3 0.069(5) 0.039(3) 0.081(5) 0.001(3) 0.003(4) 0.011(3)
C4 0.055(6) 0.069(7) 0.110(11) 0.000 0.000 -0.031(7)

loop_
_atom_type_symbol
_atom_type_description
_atom_type_scat_dispersion_real
_atom_type_scat_dispersion_imag
_atom_type_scat_source
C C 0.0033 0.0016 'International Tables Vol C Tables 4.2.6.8 and 6.1.1.4'
H H 0.0000 0.0000 'International Tables Vol C Tables 4.2.6.8 and 6.1.1.4'
O O 0.0106 0.0060 'International Tables Vol C Tables 4.2.6.8 and 6.1.1.4'
F F 0.0171 0.0103 'International Tables Vol C Tables 4.2.6.8 and 6.1.1.4'
S S 0.1246 0.1234 'International Tables Vol C Tables 4.2.6.8 and 6.1.1.4'
Ag Ag -0.8971 1.1015 'International Tables Vol C Tables 4.2.6.8 and 6.1.1.4'
N N 0.0061 0.0033 'International Tables Vol C Tables 4.2.6.8 and 6.1.1.4'

loop_
_geom_angle_atom_site_label_1
_geom_angle_atom_site_label_2
_geom_angle_atom_site_label_3
_geom_angle_site_symmetry_1
_geom_angle_site_symmetry_3
_geom_angle
N1 Ag1 N1 12_655 . 171.1(3)
N1 Ag1 O1 12_655 . 94.04(16)
N1 Ag1 O1 . . 94.04(16)
N1 Ag1 Ag1 12_655 9_655 93.76(14)
N1 Ag1 Ag1 . 9_655 93.76(14)
O1 Ag1 Ag1 . 9_655 57.6(4)
O2 S1 O2 12_655 . 134.8(8)
O2 S1 O1 12_655 . 98.9(6)
O2 S1 O1 . . 98.9(6)
O2 S1 O1A 12_655 . 80.9(6)
O2 S1 O1A . . 80.9(6)
O1 S1 O1A . . 179.4(13)
O2 S1 C4 12_655 . 110.5(4)
O2 S1 C4 . . 110.5(4)
O1 S1 C4 . . 90.9(8)
O1A S1 C4 . . 89.6(12)
S1 O1 Ag1 . . 120.6(10)
C1 N1 Ag1 . . 116.1(4)
C1 N1 H21 . . 112(5)
Ag1 N1 H21 . . 108(5)
C1 N1 H11 . . 108(5)
Ag1 N1 H11 . . 112(6)
H21 N1 H11 . . 100(6)
C4 F1 F2 . . 54.4(9)
C4 F2 F1 . 12_655 44.7(9)
C4 F2 F1 . . 44.7(9)
F1 F2 F1 12_655 . 76.8(16)
N1 C1 C2 . . 109.3(5)
N1 C1 C1 . 7_644 111.4(4)
C2 C1 C1 . 7_644 110.8(4)
N1 C1 H1 . . 110(3)
C2 C1 H1 . . 111(3)
C1 C1 H1 7_644 . 104(3)
C1 C2 C3 . . 112.2(5)
C1 C2 H2B . . 109.2
C3 C2 H2B . . 109.2
C1 C2 H2C . . 109.2
C3 C2 H2C . . 109.2
H2B C2 H2C . . 107.9
C3 C3 C2 7_644 . 110.4(5)
C3 C3 H3A 7_644 . 109.6
C2 C3 H3A . . 109.6
C3 C3 H3B 7_644 . 109.6
C2 C3 H3B . . 109.6
H3A C3 H3B . . 108.1
F1 C4 F1 12_655 . 121.6(12)
F1 C4 F2 12_655 . 80.9(11)
F1 C4 F2 . . 80.9(11)
F1 C4 F2A 12_655 . 90.6(10)
F1 C4 F2A . . 90.6(10)
F2 C4 F2A . . 162(2)
F1 C4 S1 12_655 . 118.0(6)
F1 C4 S1 . . 118.0(6)
F2 C4 S1 . . 93.2(19)
F2A C4 S1 . . 104.4(11)

loop_
_geom_bond_atom_site_label_1
_geom_bond_atom_site_label_2
_geom_bond_site_symmetry_2
_geom_bond_distance
_geom_bond_publ_flag
Ag1 N1 12_655 2.167(6) ?
Ag1 N1 . 2.167(6) yes
Ag1 O1 . 2.534(13) ?
Ag1 Ag1 9_655 3.3154(13) ?
S1 O2 12_655 1.354(8) ?
S1 O2 . 1.354(8) yes
S1 O1 . 1.553(15) yes
S1 O1A . 1.65(2) yes
S1 C4 . 1.748(12) yes
N1 C1 . 1.482(7) ?
N1 H21 . 0.84(7) ?
N1 H11 . 0.83(8) ?
F1 C4 . 1.235(8) ?
F1 F2 . 1.74(3) ?
F2 C4 . 1.43(3) ?
F2 F1 12_655 1.74(3) ?
F2A C4 . 1.453(19) ?
C1 C2 . 1.516(8) ?
C1 C1 7_644 1.522(11) ?
C1 H1 . 0.95(6) ?
C2 C3 . 1.519(9) ?
C2 H2B . 0.9700 ?
C2 H2C . 0.9700 ?
C3 C3 7_644 1.510(15) ?
C3 H3A . 0.9700 ?
C3 H3B . 0.9700 ?
C4 F1 12_655 1.235(8) ?

loop_
_geom_torsion_atom_site_label_1
_geom_torsion_atom_site_label_2
_geom_torsion_atom_site_label_3
_geom_torsion_atom_site_label_4
_geom_torsion_site_symmetry_1
_geom_torsion_site_symmetry_4
_geom_torsion
O2 S1 O1 Ag1 12_655 . 69.1(4)
O2 S1 O1 Ag1 . . -69.1(4)
C4 S1 O1 Ag1 . . 180.0
N1 Ag1 O1 S1 12_655 . -88.10(17)
N1 Ag1 O1 S1 . . 88.10(17)
Ag1 Ag1 O1 S1 9_655 . 180.0
O1 Ag1 N1 C1 . . -132.7(6)
Ag1 Ag1 N1 C1 9_655 . 169.5(4)
C4 F1 F2 F1 . 12_655 -36.6(7)
Ag1 N1 C1 C2 . . -61.5(6)
Ag1 N1 C1 C1 . 7_644 61.3(7)
N1 C1 C2 C3 . . 178.4(6)
C1 C1 C2 C3 7_644 . 55.3(8)
C1 C2 C3 C3 . 7_644 -56.6(10)
F2 F1 C4 F1 . 12_655 73(2)
F2 F1 C4 F2A . . 164.6(19)
F2 F1 C4 S1 . . -89(2)
F1 F2 C4 F1 . 12_655 -124.3(12)
F1 F2 C4 F1 12_655 . 124.3(12)
F1 F2 C4 F2A 12_655 . 62.1(6)
F1 F2 C4 F2A . . -62.1(6)
F1 F2 C4 S1 12_655 . -117.9(6)
F1 F2 C4 S1 . . 117.9(6)
O2 S1 C4 F1 12_655 12_655 18.4(16)
O2 S1 C4 F1 . 12_655 178.8(12)
O1 S1 C4 F1 . 12_655 -81.4(13)
O1A S1 C4 F1 . 12_655 98.6(13)
O2 S1 C4 F1 12_655 . -178.8(12)
O2 S1 C4 F1 . . -18.4(16)
O1 S1 C4 F1 . . 81.4(13)
O1A S1 C4 F1 . . -98.6(13)
O2 S1 C4 F2 12_655 . 99.8(6)
O2 S1 C4 F2 . . -99.8(6)
O1 S1 C4 F2 . . 0.0
O1A S1 C4 F2 . . 180.0
O2 S1 C4 F2A 12_655 . -80.2(6)
O2 S1 C4 F2A . . 80.2(6)
O1 S1 C4 F2A . . 180.0
O1A S1 C4 F2A . . 0.0
